data_2220659
loop_
_publ_author_name
'Guo, Yu-Ping'

_publ_section_title
;
 4-Carboxy-2-methyl-1<i>H</i>-imidazol-3-ium-5-carboxylate monohydrate
;
_journal_coeditor_code WN2295
_journal_issue 1
_journal_name_full 'Acta Crystallographica Section E'
_journal_page_first o22
_journal_paper_doi 10.1107/S1600536808040221
_journal_volume 65
_journal_year 2009
_chemical_formula_iupac 'C6 H6 N2 O4, H2 O1'
_chemical_formula_moiety 'C6 H6 N2 O4, H2 O1'
_chemical_formula_sum 'C6 H8 N2 O5'
_chemical_formula_weight 188.14
_chemical_name_systematic
;
4-Carboxy-2-methyl-1<i>H</i>-imidazol-3-ium-5-carboxylate monohydrate
;
_space_group_IT_number 14
_symmetry_cell_setting monoclinic
_symmetry_space_group_name_Hall '-P 2ybc'
_symmetry_space_group_name_H-M 'P 1 21/c 1'
_atom_sites_solution_hydrogens geom
_atom_sites_solution_primary direct
_atom_sites_solution_secondary difmap
_audit_creation_method SHELXL-97
_cell_angle_alpha 90.00
_cell_angle_beta 97.386(5)
_cell_angle_gamma 90.00
_cell_formula_units_Z 4
_cell_length_a 8.491(2)
_cell_length_b 14.280(4)
_cell_length_c 6.5385(17)
_cell_measurement_reflns_used 927
_cell_measurement_temperature 295(2)
_cell_measurement_theta_max 24.32
_cell_measurement_theta_min 2.42
_cell_volume 786.2(4)
_computing_cell_refinement 'SAINT (Bruker, 2002)'
_computing_data_collection 'SMART (Bruker, 2002)'
_computing_data_reduction 'SAINT (Bruker, 2002)'
_computing_molecular_graphics 'SHELXTL (Sheldrick, 2008)'
_computing_publication_material 'SHELXTL (Sheldrick, 2008)'
_computing_structure_refinement 'SHELXL97 (Sheldrick, 2008)'
_computing_structure_solution 'SHELXS97 (Sheldrick, 2008)'
_diffrn_ambient_temperature 295(2)
_diffrn_measured_fraction_theta_full 0.998
_diffrn_measured_fraction_theta_max 0.998
_diffrn_measurement_device_type
;
Bruker SMART APEX area-detector
;
_diffrn_measurement_method '\f and \w'
_diffrn_radiation_monochromator graphite
_diffrn_radiation_source 'fine-focus sealed tube'
_diffrn_radiation_type MoK\a
_diffrn_radiation_wavelength 0.71073
_diffrn_reflns_av_R_equivalents 0.0318
_diffrn_reflns_av_sigmaI/netI 0.0355
_diffrn_reflns_limit_h_max 10
_diffrn_reflns_limit_h_min -8
_diffrn_reflns_limit_k_max 17
_diffrn_reflns_limit_k_min -17
_diffrn_reflns_limit_l_max 7
_diffrn_reflns_limit_l_min -8
_diffrn_reflns_number 4506
_diffrn_reflns_theta_full 25.99
_diffrn_reflns_theta_max 25.99
_diffrn_reflns_theta_min 2.42
_exptl_absorpt_coefficient_mu 0.140
_exptl_absorpt_correction_T_max 0.9954
_exptl_absorpt_correction_T_min 0.9685
_exptl_absorpt_correction_type multi-scan
_exptl_absorpt_process_details '(SADABS; Sheldrick, 1996)'
_exptl_crystal_colour Colorless
_exptl_crystal_density_diffrn 1.589
_exptl_crystal_density_method 'not measured'
_exptl_crystal_description Block
_exptl_crystal_F_000 392
_exptl_crystal_size_max 0.23
_exptl_crystal_size_mid 0.09
_exptl_crystal_size_min 0.08
_refine_diff_density_max 0.253
_refine_diff_density_min -0.262
_refine_ls_extinction_method none
_refine_ls_goodness_of_fit_ref 1.054
_refine_ls_hydrogen_treatment mixed
_refine_ls_matrix_type full
_refine_ls_number_parameters 128
_refine_ls_number_reflns 1538
_refine_ls_number_restraints 4
_refine_ls_restrained_S_all 1.053
_refine_ls_R_factor_all 0.0707
_refine_ls_R_factor_gt 0.0560
_refine_ls_shift/su_max 0.000
_refine_ls_shift/su_mean 0.000
_refine_ls_structure_factor_coef Fsqd
_refine_ls_weighting_details 'calc w=1/[\s^2^(Fo^2^)+(0.0559P)^2^+0.4711P] where P=(Fo^2^+2Fc^2^)/3'
_refine_ls_weighting_scheme calc
_refine_ls_wR_factor_gt 0.1226
_refine_ls_wR_factor_ref 0.1309
_reflns_number_gt 1246
_reflns_number_total 1538
_reflns_threshold_expression I>2\s(I)
_cod_data_source_file wn2295.cif
_cod_data_source_block I
_cod_depositor_comments
;
The following automatic conversions were performed:
'_symmetry_cell_setting' value 'Monoclinic' changed to 'monoclinic'
according to '/home/saulius/struct/CIF-dictionaries/cif_core.dic'
dictionary named 'cif_core.dic' version 2.4.1 from 2010-06-29.

Automatic conversion script
Id: cif_fix_enum 1527 2010-12-29 10:47:43Z saulius 

The following automatic conversions were performed:

'_symmetry_cell_setting' value 'Monoclinic' changed to 'monoclinic'
according to /home/saulius/struct/CIF-dictionaries/cif_core.dic
dictionary named 'cif_core.dic' version 2.4.1 from 2010-06-29.

Automatic conversion script
Id: cif_fix_values 1715 2011-07-08 13:25:40Z adriana 
;
_cod_original_sg_symbol_H-M 'P 21/c'
_cod_database_code 2220659
_cod_database_fobs_code 2220659

loop_
_symmetry_equiv_pos_as_xyz
'x, y, z'
'-x, y+1/2, -z+1/2'
'-x, -y, -z'
'x, -y-1/2, z-1/2'

loop_
_atom_site_type_symbol
_atom_site_label
_atom_site_fract_x
_atom_site_fract_y
_atom_site_fract_z
_atom_site_U_iso_or_equiv
_atom_site_adp_type
_atom_site_calc_flag
_atom_site_refinement_flags
_atom_site_occupancy
_atom_site_disorder_assembly
_atom_site_disorder_group
O O1 0.5312(2) 0.88207(11) 0.2430(3) 0.0404(5) Uani d . 1 . .
O O3 0.1439(2) 0.68027(12) 0.1429(3) 0.0430(5) Uani d D 1 . .
H H3 0.191(3) 0.7337(12) 0.157(5) 0.065 Uiso d D 1 . .
N N2 0.5293(2) 0.56877(13) 0.2531(3) 0.0287(5) Uani d . 1 . .
H H2 0.5126 0.5094 0.2501 0.034 Uiso calc R 1 . .
O O2 0.2822(2) 0.83103(12) 0.1822(3) 0.0436(5) Uani d . 1 . .
N N1 0.6490(2) 0.70121(13) 0.2840(3) 0.0284(5) Uani d . 1 . .
H H1 0.7232 0.7424 0.3045 0.034 Uiso calc R 1 . .
C C2 0.4901(3) 0.72074(15) 0.2375(3) 0.0265(5) Uani d . 1 . .
C C3 0.4139(3) 0.63632(15) 0.2178(3) 0.0265(5) Uani d . 1 . .
C C1 0.4314(3) 0.81906(15) 0.2198(4) 0.0303(6) Uani d . 1 . .
C C4 0.6708(3) 0.60933(16) 0.2927(4) 0.0283(5) Uani d . 1 . .
C C5 0.2437(3) 0.61108(17) 0.1680(4) 0.0335(6) Uani d . 1 . .
O O4 0.2045(2) 0.52952(12) 0.1540(3) 0.0506(6) Uani d . 1 . .
C C6 0.8249(3) 0.56070(18) 0.3429(4) 0.0405(7) Uani d . 1 . .
H H6A 0.8557 0.5333 0.2199 0.061 Uiso calc R 1 . .
H H6B 0.8148 0.5124 0.4425 0.061 Uiso calc R 1 . .
H H6C 0.9043 0.6049 0.3987 0.061 Uiso calc R 1 . .
O O1W 0.8762(2) 0.83332(13) 0.3359(4) 0.0563(6) Uani d D 1 . .
H H1WA 0.961(3) 0.827(2) 0.419(5) 0.084 Uiso d D 1 . .
H H1WB 0.840(4) 0.8884(12) 0.345(5) 0.084 Uiso d D 1 . .

loop_
_atom_site_aniso_label
_atom_site_aniso_U_11
_atom_site_aniso_U_22
_atom_site_aniso_U_33
_atom_site_aniso_U_12
_atom_site_aniso_U_13
_atom_site_aniso_U_23
O1 0.0417(11) 0.0175(8) 0.0613(13) -0.0014(7) 0.0041(9) -0.0002(8)
O3 0.0293(10) 0.0278(10) 0.0697(14) -0.0004(7) -0.0020(9) 0.0000(9)
N2 0.0313(11) 0.0172(9) 0.0371(12) 0.0002(8) 0.0025(9) -0.0009(8)
O2 0.0360(11) 0.0272(9) 0.0664(14) 0.0062(8) 0.0025(9) 0.0008(8)
N1 0.0287(11) 0.0206(10) 0.0351(11) -0.0044(8) 0.0016(8) -0.0009(8)
C2 0.0288(12) 0.0229(11) 0.0275(13) 0.0001(9) 0.0028(10) -0.0002(9)
C3 0.0330(13) 0.0200(11) 0.0267(12) 0.0015(9) 0.0042(10) 0.0005(9)
C1 0.0380(14) 0.0214(12) 0.0315(14) 0.0013(10) 0.0046(10) 0.0005(9)
C4 0.0304(13) 0.0230(12) 0.0311(13) -0.0008(9) 0.0028(10) -0.0005(9)
C5 0.0307(13) 0.0278(14) 0.0413(15) -0.0016(10) 0.0023(11) 0.0009(10)
O4 0.0399(11) 0.0261(10) 0.0835(16) -0.0082(8) -0.0013(10) -0.0008(9)
C6 0.0346(14) 0.0309(13) 0.0551(18) 0.0050(11) 0.0019(12) 0.0018(12)
O1W 0.0395(12) 0.0292(10) 0.0942(18) -0.0035(8) -0.0148(11) 0.0009(11)

loop_
_atom_type_symbol
_atom_type_description
_atom_type_scat_dispersion_real
_atom_type_scat_dispersion_imag
_atom_type_scat_source
C C 0.0033 0.0016 'International Tables Vol C Tables 4.2.6.8 and 6.1.1.4'
H H 0.0000 0.0000 'International Tables Vol C Tables 4.2.6.8 and 6.1.1.4'
N N 0.0061 0.0033 'International Tables Vol C Tables 4.2.6.8 and 6.1.1.4'
O O 0.0106 0.0060 'International Tables Vol C Tables 4.2.6.8 and 6.1.1.4'

loop_
_geom_angle_atom_site_label_1
_geom_angle_atom_site_label_2
_geom_angle_atom_site_label_3
_geom_angle_site_symmetry_1
_geom_angle_site_symmetry_3
_geom_angle
_geom_angle_publ_flag
C5 O3 H3 . . 112(2) ?
C4 N2 C3 . . 109.54(19) ?
C4 N2 H2 . . 125.2 ?
C3 N2 H2 . . 125.2 ?
C4 N1 C2 . . 109.81(19) ?
C4 N1 H1 . . 125.1 ?
C2 N1 H1 . . 125.1 ?
C3 C2 N1 . . 106.37(19) ?
C3 C2 C1 . . 132.4(2) ?
N1 C2 C1 . . 121.2(2) ?
C2 C3 N2 . . 106.5(2) ?
C2 C3 C5 . . 132.1(2) ?
N2 C3 C5 . . 121.3(2) ?
O1 C1 O2 . . 125.4(2) ?
O1 C1 C2 . . 117.4(2) ?
O2 C1 C2 . . 117.2(2) ?
N1 C4 N2 . . 107.8(2) ?
N1 C4 C6 . . 126.1(2) ?
N2 C4 C6 . . 126.2(2) ?
O4 C5 O3 . . 123.6(2) ?
O4 C5 C3 . . 120.0(2) ?
O3 C5 C3 . . 116.4(2) ?
C4 C6 H6A . . 109.5 ?
C4 C6 H6B . . 109.5 ?
H6A C6 H6B . . 109.5 ?
C4 C6 H6C . . 109.5 ?
H6A C6 H6C . . 109.5 ?
H6B C6 H6C . . 109.5 ?
H1WA O1W H1WB . . 110(2) ?

loop_
_geom_bond_atom_site_label_1
_geom_bond_atom_site_label_2
_geom_bond_site_symmetry_2
_geom_bond_distance
_geom_bond_publ_flag
O1 C1 . 1.232(3) ?
O3 C5 . 1.299(3) ?
O3 H3 . 0.861(10) ?
N2 C4 . 1.329(3) ?
N2 C3 . 1.373(3) ?
N2 H2 . 0.8600 ?
O2 C1 . 1.271(3) ?
N1 C4 . 1.325(3) ?
N1 C2 . 1.373(3) ?
N1 H1 . 0.8600 ?
C2 C3 . 1.367(3) ?
C2 C1 . 1.489(3) ?
C3 C5 . 1.484(3) ?
C4 C6 . 1.481(3) ?
C5 O4 . 1.212(3) ?
C6 H6A . 0.9600 ?
C6 H6B . 0.9600 ?
C6 H6C . 0.9600 ?
O1W H1WA . 0.849(10) ?
O1W H1WB . 0.850(10) ?

loop_
_geom_hbond_atom_site_label_D
_geom_hbond_atom_site_label_H
_geom_hbond_atom_site_label_A
_geom_hbond_site_symmetry_A
_geom_hbond_distance_DH
_geom_hbond_distance_HA
_geom_hbond_distance_DA
_geom_hbond_angle_DHA
O1W H1WB O4 2_655 0.850(10) 2.050(10) 2.887(3) 168(4)
O1W H1WA O3 4_676 0.850(10) 2.000(10) 2.839(3) 173(4)
N2 H2 O1 2_645 0.86 1.86 2.716(3) 176.4
N1 H1 O1W . 0.86 1.83 2.689(3) 177.0
O3 H3 O2 . 0.860(10) 1.59(2) 2.447(2) 179(3)

loop_
_geom_torsion_atom_site_label_1
_geom_torsion_atom_site_label_2
_geom_torsion_atom_site_label_3
_geom_torsion_atom_site_label_4
_geom_torsion_site_symmetry_1
_geom_torsion_site_symmetry_2
_geom_torsion_site_symmetry_3
_geom_torsion_site_symmetry_4
_geom_torsion
_geom_torsion_publ_flag
C4 N1 C2 C3 . . . . 0.1(3) ?
C4 N1 C2 C1 . . . . 179.5(2) ?
N1 C2 C3 N2 . . . . 0.0(2) ?
C1 C2 C3 N2 . . . . -179.3(2) ?
N1 C2 C3 C5 . . . . -179.6(2) ?
C1 C2 C3 C5 . . . . 1.1(4) ?
C4 N2 C3 C2 . . . . -0.1(3) ?
C4 N2 C3 C5 . . . . 179.6(2) ?
C3 C2 C1 O1 . . . . -178.9(2) ?
N1 C2 C1 O1 . . . . 1.9(3) ?
C3 C2 C1 O2 . . . . 1.2(4) ?
N1 C2 C1 O2 . . . . -178.0(2) ?
C2 N1 C4 N2 . . . . -0.1(3) ?
C2 N1 C4 C6 . . . . -178.7(2) ?
C3 N2 C4 N1 . . . . 0.1(3) ?
C3 N2 C4 C6 . . . . 178.7(2) ?
C2 C3 C5 O4 . . . . 178.1(3) ?
N2 C3 C5 O4 . . . . -1.4(4) ?
C2 C3 C5 O3 . . . . -2.3(4) ?
N2 C3 C5 O3 . . . . 178.2(2) ?

loop_
_cod_related_entry_id
_cod_related_entry_database
_cod_related_entry_code
1 ChemSpider 30655700
